data_4517349
loop_
_publ_author_name
'Fan, Rong'
'Sumitani, Ryo'
'Mochida, Tomoyuki'

_publ_section_title
;
 Synthesis and Reactivity of Cyclopentadienyl Ruthenium(II) Complexes with
 Tris(alkylthio)benzenes: Transformation between Dinuclear and
 Sandwich-Type Complexes
;
_journal_name_full 'ACS Omega'
_journal_paper_doi 10.1021/acsomega.9b04272
_journal_year 2020
_chemical_formula_sum 'C70 H106 F12 P2 Ru2 S12'
_chemical_formula_weight 1824.34
_space_group_crystal_system triclinic
_space_group_IT_number 2
_space_group_name_Hall '-P 1'
_space_group_name_H-M_alt 'P -1'
_atom_sites_solution_hydrogens geom
_cell_angle_alpha 107.3990(10)
_cell_angle_beta 96.9270(10)
_cell_angle_gamma 108.9830(10)
_cell_formula_units_Z 1
_cell_length_a 10.8307(9)
_cell_length_b 13.7904(12)
_cell_length_c 15.3733(13)
_cell_measurement_reflns_used 8097
_cell_measurement_temperature 90.(2)
_cell_measurement_theta_max 28.8288
_cell_measurement_theta_min 2.1977
_cell_volume 2010.6(3)
_computing_cell_refinement 'SAINT V8.38A (Bruker AXS Inc., 2017)'
_computing_data_reduction 'SAINT V8.38A (Bruker AXS Inc., 2017)'
_computing_molecular_graphics 'shelXle (C.B. Huebschle, rev 833)'
_computing_structure_refinement 'SHELXL-2016/6 (Sheldrick, 2016)'
_computing_structure_solution 'SHELXT 2014/5 (Sheldrick, 2014)'
_diffrn_ambient_temperature 90.(2)
_diffrn_detector_area_resol_mean 8.3333
_diffrn_measured_fraction_theta_full 0.977
_diffrn_measured_fraction_theta_max 0.977
_diffrn_measurement_device_type 'Bruker APEXII CCD area detector'
_diffrn_measurement_method 'phi and omega scans'
_diffrn_radiation_monochromator 'Bruker Helios multilayer confocal mirror'
_diffrn_radiation_source 'Bruker TXS fine-focus rotating anode'
_diffrn_radiation_type MoK\a
_diffrn_radiation_wavelength 0.71073
_diffrn_reflns_av_R_equivalents 0.0097
_diffrn_reflns_av_unetI/netI 0.0192
_diffrn_reflns_limit_h_max 12
_diffrn_reflns_limit_h_min -13
_diffrn_reflns_limit_k_max 16
_diffrn_reflns_limit_k_min -16
_diffrn_reflns_limit_l_max 17
_diffrn_reflns_limit_l_min -18
_diffrn_reflns_number 10246
_diffrn_reflns_theta_full 25.68
_diffrn_reflns_theta_max 25.68
_diffrn_reflns_theta_min 1.43
_diffrn_source 'rotating-anode X-ray tube'
_diffrn_source_type 'Bruker Turbo X-ray Source'
_exptl_absorpt_coefficient_mu 0.794
_exptl_absorpt_correction_T_max 0.96
_exptl_absorpt_correction_T_min 0.89
_exptl_absorpt_correction_type multi-scan
_exptl_absorpt_process_details
;
SADABS-2016/2 - Bruker AXS area detector scaling and absorption correction
;
_exptl_crystal_colour 'clear pale orange'
_exptl_crystal_density_diffrn 1.507
_exptl_crystal_density_method 'not measured'
_exptl_crystal_description needle
_exptl_crystal_F_000 944
_exptl_crystal_size_max 0.167
_exptl_crystal_size_mid 0.070
_exptl_crystal_size_min 0.050
_refine_diff_density_max 1.526
_refine_diff_density_min -0.671
_refine_ls_extinction_method none
_refine_ls_goodness_of_fit_ref 1.067
_refine_ls_hydrogen_treatment constr
_refine_ls_matrix_type full
_refine_ls_number_parameters 619
_refine_ls_number_reflns 7465
_refine_ls_number_restraints 641
_refine_ls_restrained_S_all 1.082
_refine_ls_R_factor_all 0.0470
_refine_ls_R_factor_gt 0.0421
_refine_ls_shift/su_max 0.001
_refine_ls_shift/su_mean 0.000
_refine_ls_structure_factor_coef Fsqd
_refine_ls_weighting_details 'w=1/[\s^2^(Fo^2^)+(0.0664P)^2^+3.0113P] where P=(Fo^2^+2Fc^2^)/3'
_refine_ls_weighting_scheme calc
_refine_ls_wR_factor_gt 0.1108
_refine_ls_wR_factor_ref 0.1168
_reflns_number_gt 6688
_reflns_number_total 7465
_reflns_threshold_expression 'I > 2\s(I)'
_cod_data_source_file 3a-PF6.cif
_cod_data_source_block RuSC3light
_cod_depositor_comments
;
The following automatic conversions were performed:

data item '_exptl_absorpt_correction_type' value 'Multi-Scan' was
changed to 'multi-scan' in accordance with the
/home/data/users/saulius/crontab/automatic-downloads/rss-feeds/ACS/lib/dictionaries/cif_core.dic
dictionary named 'cif_core.dic' version 2.4.2 last updated on
2011-04-26.

Automatic conversion script
Id: cif_fix_values 7556 2019-12-06 15:28:31Z antanas 
;
_cod_database_code 4517349

loop_
_space_group_symop_operation_xyz
'x, y, z'
'-x, -y, -z'

loop_
_atom_site_type_symbol
_atom_site_label
_atom_site_fract_x
_atom_site_fract_y
_atom_site_fract_z
_atom_site_U_iso_or_equiv
_atom_site_adp_type
_atom_site_calc_flag
_atom_site_refinement_flags_adp
_atom_site_refinement_flags_occupancy
_atom_site_refinement_flags_posn
_atom_site_occupancy
_atom_site_disorder_assembly
_atom_site_disorder_group
S S6 0.45027(7) 0.41227(7) 0.66705(5) 0.03121(18) Uani d U . . 1.0 . .
C C15 0.3179(17) 0.4124(11) 0.7385(12) 0.033(3) Uani d U P . 0.497(12) A 1
H H15A 0.330085 0.376369 0.783869 0.039 Uiso calc U P R 0.497(12) A 1
H H15B 0.332524 0.489462 0.774796 0.039 Uiso calc U P R 0.497(12) A 1
C C16 0.1726(7) 0.3533(8) 0.6779(6) 0.044(2) Uani d U P . 0.497(12) A 1
H H16A 0.110775 0.367852 0.717943 0.053 Uiso calc U P R 0.497(12) A 1
H H16B 0.16304 0.38487 0.628631 0.053 Uiso calc U P R 0.497(12) A 1
C C17 0.1315(12) 0.2341(11) 0.6327(9) 0.073(4) Uani d U P . 0.497(12) A 1
H H17A 0.037839 0.201988 0.596337 0.11 Uiso calc U P R 0.497(12) A 1
H H17B 0.139612 0.201863 0.680875 0.11 Uiso calc U P R 0.497(12) A 1
H H17C 0.189579 0.218749 0.590697 0.11 Uiso calc U P R 0.497(12) A 1
C C15' 0.3220(19) 0.3785(11) 0.7278(13) 0.037(3) Uani d U P . 0.503(12) A 2
H H15C 0.358933 0.361285 0.780838 0.045 Uiso calc U P R 0.503(12) A 2
H H15D 0.30209 0.444811 0.754988 0.045 Uiso calc U P R 0.503(12) A 2
C C16' 0.1930(8) 0.2860(8) 0.6733(6) 0.041(2) Uani d U P . 0.503(12) A 2
H H16C 0.214231 0.224168 0.635614 0.049 Uiso calc U P R 0.503(12) A 2
H H16D 0.145185 0.261457 0.71858 0.049 Uiso calc U P R 0.503(12) A 2
C C17' 0.0991(8) 0.3057(8) 0.6095(6) 0.055(3) Uani d U P . 0.503(12) A 2
H H17D 0.137756 0.316837 0.557116 0.083 Uiso calc U P R 0.503(12) A 2
H H17E 0.083648 0.371392 0.643804 0.083 Uiso calc U P R 0.503(12) A 2
H H17F 0.013485 0.242118 0.585108 0.083 Uiso calc U P R 0.503(12) A 2
S S1 0.6716(2) 0.83547(14) 0.10937(11) 0.0511(7) Uani d U P . 0.698(5) B 1
C C33 0.8271(7) 0.9531(6) 0.1480(4) 0.0557(15) Uani d U P . 0.698(5) B 1
H H33A 0.808167 1.020417 0.172716 0.067 Uiso calc U P R 0.698(5) B 1
H H33B 0.886254 0.949358 0.200263 0.067 Uiso calc U P R 0.698(5) B 1
C C34 0.8995(8) 0.9618(6) 0.0733(5) 0.0749(19) Uani d U P D 0.698(5) B 1
H H34A 0.852384 0.976545 0.022357 0.09 Uiso calc U P R 0.698(5) B 1
H H34B 0.927303 0.89952 0.047487 0.09 Uiso calc U P R 0.698(5) B 1
C C35 1.0282(11) 1.0788(11) 0.1566(11) 0.160(5) Uani d U P D 0.698(5) B 1
H H35A 1.069709 1.058332 0.204945 0.239 Uiso calc U P R 0.698(5) B 1
H H35B 0.990834 1.132785 0.185814 0.239 Uiso calc U P R 0.698(5) B 1
H H35C 1.096337 1.110774 0.125815 0.239 Uiso calc U P R 0.698(5) B 1
S S1' 0.6209(5) 0.8843(5) 0.0991(3) 0.0672(18) Uani d U P . 0.302(5) B 2
C C33' 0.7860(16) 1.0043(14) 0.1316(10) 0.059(3) Uani d U P . 0.302(5) B 2
H H33C 0.789515 1.033038 0.079747 0.071 Uiso calc U P R 0.302(5) B 2
H H33D 0.787004 1.063183 0.187901 0.071 Uiso calc U P R 0.302(5) B 2
C C34' 0.904(2) 0.9840(16) 0.1502(13) 0.078(3) Uani d U P D 0.302(5) B 2
H H34C 0.886024 0.904664 0.12247 0.094 Uiso calc U P R 0.302(5) B 2
H H34D 0.94322 1.01094 0.21857 0.094 Uiso calc U P R 0.302(5) B 2
C C35' 1.0081(17) 1.0603(13) 0.0945(11) 0.063(4) Uani d U P D 0.302(5) B 2
H H35D 1.082735 1.035911 0.086017 0.094 Uiso calc U P R 0.302(5) B 2
H H35E 1.043819 1.138605 0.133564 0.094 Uiso calc U P R 0.302(5) B 2
H H35F 0.955645 1.048741 0.033152 0.094 Uiso calc U P R 0.302(5) B 2
C C13 -0.016(3) 0.373(2) 0.3714(16) 0.049(4) Uani d U P . 0.48(4) C 1
H H13A -0.097868 0.389965 0.369987 0.059 Uiso calc U P R 0.48(4) C 1
H H13B 0.030444 0.397678 0.43833 0.059 Uiso calc U P R 0.48(4) C 1
C C14 -0.0594(13) 0.2515(13) 0.3314(17) 0.054(4) Uani d U P . 0.48(4) C 1
H H14A -0.1146 0.218709 0.369 0.065 Uiso calc U P R 0.48(4) C 1
H H14B 0.01983 0.231952 0.332188 0.065 Uiso calc U P R 0.48(4) C 1
H H14C -0.112406 0.223776 0.266525 0.065 Uiso calc U P R 0.48(4) C 1
C C13' -0.0088(19) 0.3976(17) 0.3979(13) 0.036(3) Uani d U P . 0.52(4) C 2
H H13C 0.045654 0.44013 0.463263 0.044 Uiso calc U P R 0.52(4) C 2
H H13D -0.092676 0.411936 0.392566 0.044 Uiso calc U P R 0.52(4) C 2
C C14' -0.0432(17) 0.2824(17) 0.381(2) 0.069(4) Uani d U P . 0.52(4) C 2
H H14D -0.100888 0.260459 0.421492 0.104 Uiso calc U P R 0.52(4) C 2
H H14E 0.039065 0.268742 0.393947 0.104 Uiso calc U P R 0.52(4) C 2
H H14F -0.091369 0.239608 0.314811 0.104 Uiso calc U P R 0.52(4) C 2
C C1 0.4056(4) 0.3806(4) 0.1166(3) 0.0523(10) Uani d U . . 1.0 . .
H H1 0.492099 0.377465 0.12815 0.063 Uiso calc U . R 1.0 . .
C C2 0.3723(5) 0.4557(3) 0.0813(3) 0.0618(13) Uani d U . . 1.0 . .
H H2 0.431819 0.511935 0.065488 0.074 Uiso calc U . R 1.0 . .
S S2 0.71124(9) 1.04355(7) 0.48295(6) 0.0412(2) Uani d U . . 1.0 . .
C C3 0.2335(5) 0.4302(3) 0.0746(2) 0.0537(11) Uani d U . . 1.0 . .
H H3 0.182521 0.46622 0.052382 0.064 Uiso calc U . R 1.0 . .
S S3 0.29611(7) 0.64797(6) 0.27511(5) 0.02758(17) Uani d U . . 1.0 . .
C C4 0.1843(4) 0.3444(3) 0.1057(2) 0.0453(9) Uani d U . . 1.0 . .
H H4 0.09404 0.311935 0.109289 0.054 Uiso calc U . R 1.0 . .
S S4 0.23146(7) 0.42078(6) 0.33283(5) 0.02906(17) Uani d U . . 1.0 . .
C C5 0.2907(4) 0.3132(3) 0.1310(2) 0.0444(8) Uani d U . . 1.0 . .
H H5 0.284451 0.255587 0.154149 0.053 Uiso calc U . R 1.0 . .
S S5 0.41239(9) 0.79704(7) 0.64406(6) 0.0399(2) Uani d U . D 1.0 . .
C C6 0.4290(3) 0.6000(3) 0.6469(2) 0.0293(6) Uani d U . . 1.0 . .
H H6 0.470529 0.635701 0.71218 0.035 Uiso calc U . R 1.0 . .
C C7 0.3919(3) 0.6579(3) 0.5952(2) 0.0297(6) Uani d U . . 1.0 . .
C C8 0.3331(3) 0.6047(3) 0.4985(2) 0.0294(6) Uani d U . . 1.0 . .
H H8 0.308943 0.643952 0.462657 0.035 Uiso calc U . R 1.0 . .
C C9 0.3104(3) 0.4947(3) 0.4556(2) 0.0274(6) Uani d U . . 1.0 . .
C C10 0.3455(3) 0.4358(3) 0.5072(2) 0.0276(6) Uani d U . . 1.0 . .
H H10 0.329031 0.360128 0.477576 0.033 Uiso calc U . R 1.0 . .
C C11 0.4049(3) 0.4897(3) 0.6024(2) 0.0273(6) Uani d U . . 1.0 . .
C C12 0.0719(3) 0.4407(3) 0.3293(2) 0.0375(7) Uani d U . . 1.0 . .
H H12A 0.090209 0.519075 0.36364 0.045 Uiso calc U . R 1.0 C 1
H H12B 0.02594 0.421438 0.263309 0.045 Uiso calc U . R 1.0 C 1
C C21 0.6230(3) 0.9314(3) 0.3761(2) 0.0313(7) Uani d U . . 1.0 . .
C C18 0.5104(7) 0.8432(5) 0.7635(4) 0.0517(17) Uani d U P D 0.814(14) D 1
H H18A 0.461282 0.79715 0.796387 0.062 Uiso calc U P R 0.814(14) D 1
H H18B 0.597213 0.834203 0.762094 0.062 Uiso calc U P R 0.814(14) D 1
C C19 0.5359(10) 0.9586(4) 0.8151(4) 0.070(2) Uani d U P D 0.814(14) D 1
H H19A 0.449679 0.966476 0.822492 0.084 Uiso calc U P R 0.814(14) D 1
H H19B 0.576439 1.003935 0.778912 0.084 Uiso calc U P R 0.814(14) D 1
C C20 0.6294(12) 0.9993(7) 0.9106(5) 0.110(4) Uani d U P D 0.814(14) D 1
H H20A 0.718701 1.001151 0.903214 0.166 Uiso calc U P R 0.814(14) D 1
H H20B 0.594001 0.949619 0.943755 0.166 Uiso calc U P R 0.814(14) D 1
H H20C 0.636313 1.073356 0.946875 0.166 Uiso calc U P R 0.814(14) D 1
C C18' 0.539(2) 0.8364(16) 0.7536(16) 0.043(4) Uani d U P D 0.186(14) D 2
H H18C 0.489937 0.809479 0.797497 0.052 Uiso calc U P R 0.186(14) D 2
H H18D 0.59789 0.795384 0.738352 0.052 Uiso calc U P R 0.186(14) D 2
C C19' 0.623(5) 0.948(2) 0.803(2) 0.092(7) Uani d U P D 0.186(14) D 2
H H19C 0.56753 0.993691 0.811574 0.11 Uiso calc U P R 0.186(14) D 2
H H19D 0.687276 0.973761 0.766574 0.11 Uiso calc U P R 0.186(14) D 2
C C20' 0.698(6) 0.962(4) 0.897(3) 0.146(16) Uani d U P D 0.186(14) D 2
H H20D 0.66714 1.004812 0.946619 0.219 Uiso calc U P R 0.186(14) D 2
H H20E 0.794655 1.001159 0.904891 0.219 Uiso calc U P R 0.186(14) D 2
H H20F 0.682186 0.889823 0.901331 0.219 Uiso calc U P R 0.186(14) D 2
C C22 0.6731(4) 0.9338(3) 0.2979(2) 0.0406(8) Uani d U . . 1.0 . .
H H22 0.752879 0.993043 0.30353 0.049 Uiso calc U . R 1.0 . .
C C23 0.6074(4) 0.8500(3) 0.2108(3) 0.0508(10) Uani d U . . 1.0 . .
C C24 0.4900(4) 0.7632(3) 0.2023(2) 0.0443(9) Uani d U . . 1.0 . .
H H24 0.444114 0.705881 0.1433 0.053 Uiso calc U . R 1.0 . .
C C25 0.4415(3) 0.7620(3) 0.2811(2) 0.0300(6) Uani d U . . 1.0 . .
C C27 0.1682(3) 0.6479(3) 0.1861(2) 0.0303(6) Uani d U . . 1.0 . .
H H27A 0.200141 0.642489 0.127785 0.036 Uiso calc U . R 1.0 . .
H H27B 0.084989 0.582407 0.171624 0.036 Uiso calc U . R 1.0 . .
C C26 0.5051(3) 0.8445(2) 0.3682(2) 0.0289(6) Uani d U . . 1.0 . .
H H26 0.46955 0.842214 0.421395 0.035 Uiso calc U . R 1.0 . .
C C28 0.1363(3) 0.7498(3) 0.2171(2) 0.0367(7) Uani d U . . 1.0 . .
H H28A 0.217196 0.814956 0.225897 0.044 Uiso calc U . R 1.0 . .
H H28B 0.111721 0.758954 0.278189 0.044 Uiso calc U . R 1.0 . .
C C29 0.0209(4) 0.7425(4) 0.1450(3) 0.0499(9) Uani d U . . 1.0 . .
H H29A 0.048716 0.741326 0.086481 0.075 Uiso calc U . R 1.0 . .
H H29B -0.003171 0.806399 0.169346 0.075 Uiso calc U . R 1.0 . .
H H29C -0.057172 0.675063 0.132784 0.075 Uiso calc U . R 1.0 . .
C C31 0.7428(4) 0.9011(3) 0.5739(3) 0.0489(9) Uani d U . . 1.0 . .
H H31A 0.712694 0.867614 0.620166 0.059 Uiso calc U . R 1.0 . .
H H31B 0.711864 0.841652 0.51142 0.059 Uiso calc U . R 1.0 . .
C C30 0.6783(4) 0.9829(3) 0.5717(2) 0.0401(8) Uani d U . . 1.0 . .
H H30A 0.710784 1.042657 0.634097 0.048 Uiso calc U . R 1.0 . .
H H30B 0.579774 0.945512 0.560899 0.048 Uiso calc U . R 1.0 . .
C C32 0.8945(5) 0.9527(5) 0.5993(4) 0.0756(15) Uani d U . . 1.0 . .
H H32A 0.931025 0.895761 0.596474 0.113 Uiso calc U . R 1.0 . .
H H32B 0.926149 1.00787 0.663089 0.113 Uiso calc U . R 1.0 . .
H H32C 0.924989 0.988013 0.554915 0.113 Uiso calc U . R 1.0 . .
P P1 0.22527(11) 0.65491(14) 0.91404(8) 0.0649(4) Uani d U . . 1.0 . .
F F1 0.2185(14) 0.6100(13) 0.8080(6) 0.082(3) Uani d U P . 0.431(15) E 1
F F2 0.1371(15) 0.7080(12) 0.8898(11) 0.053(3) Uani d U P . 0.431(15) E 1
F F3 0.0898(10) 0.5921(9) 0.9106(11) 0.075(3) Uani d U P . 0.431(15) E 1
F F4 0.254(2) 0.7458(19) 1.0213(15) 0.076(5) Uani d U P . 0.431(15) E 1
F F5 0.311(2) 0.6032(19) 0.9504(16) 0.083(5) Uani d U P . 0.431(15) E 1
F F6 0.3334(10) 0.6890(10) 0.8658(9) 0.067(3) Uani d U P . 0.431(15) E 1
F F1' 0.1500(9) 0.5486(8) 0.8102(3) 0.062(2) Uani d U P . 0.569(15) E 2
F F2' 0.1580(15) 0.7413(10) 0.8827(11) 0.076(3) Uani d U P . 0.569(15) E 2
F F3' 0.0981(6) 0.5800(6) 0.9503(5) 0.0508(17) Uani d U P . 0.569(15) E 2
F F4' 0.2863(13) 0.7282(12) 1.0160(12) 0.069(4) Uani d U P . 0.569(15) E 2
F F5' 0.2924(17) 0.5671(12) 0.9348(11) 0.066(3) Uani d U P . 0.569(15) E 2
F F6' 0.3705(8) 0.7483(11) 0.9115(8) 0.092(3) Uani d U P . 0.569(15) E 2
Ru Ru1 0.33667(2) 0.48235(2) 0.22201(2) 0.02797(10) Uani d . . . 1.0 . .

loop_
_atom_site_aniso_label
_atom_site_aniso_U_11
_atom_site_aniso_U_22
_atom_site_aniso_U_33
_atom_site_aniso_U_12
_atom_site_aniso_U_13
_atom_site_aniso_U_23
S6 0.0226(4) 0.0369(4) 0.0278(4) 0.0034(3) -0.0021(3) 0.0149(3)
C15 0.023(4) 0.041(6) 0.029(5) 0.001(5) 0.006(3) 0.019(5)
C16 0.024(4) 0.059(5) 0.042(4) 0.002(3) 0.003(3) 0.024(4)
C17 0.046(6) 0.070(8) 0.073(7) 0.006(5) 0.012(5) 0.003(6)
C15' 0.034(4) 0.044(6) 0.034(5) 0.013(5) 0.007(3) 0.017(5)
C16' 0.028(4) 0.042(5) 0.047(4) 0.009(3) 0.011(3) 0.012(4)
C17' 0.031(4) 0.073(6) 0.042(5) -0.003(4) 0.002(3) 0.020(4)
S1 0.0614(11) 0.0424(9) 0.0325(7) -0.0006(7) 0.0216(7) 0.0087(6)
C33 0.058(3) 0.058(3) 0.047(3) 0.004(3) 0.019(3) 0.030(2)
C34 0.074(4) 0.074(4) 0.062(3) 0.008(3) 0.024(3) 0.023(3)
C35 0.098(7) 0.129(8) 0.155(9) -0.038(6) -0.002(7) 0.023(8)
S1' 0.053(2) 0.075(3) 0.051(2) -0.011(2) 0.0086(16) 0.0321(19)
C33' 0.068(5) 0.066(5) 0.047(4) 0.014(4) 0.016(4) 0.036(4)
C34' 0.071(5) 0.080(5) 0.058(5) -0.004(5) 0.028(5) 0.021(5)
C35' 0.064(5) 0.064(5) 0.043(5) 0.001(4) 0.040(4) 0.011(4)
C13 0.038(5) 0.071(9) 0.039(9) 0.021(6) 0.011(7) 0.021(7)
C14 0.040(5) 0.046(6) 0.070(9) 0.006(4) 0.019(6) 0.022(7)
C13' 0.021(4) 0.057(8) 0.030(7) 0.011(5) 0.009(5) 0.018(5)
C14' 0.055(6) 0.064(9) 0.095(13) 0.013(6) 0.038(8) 0.041(9)
C1 0.039(2) 0.075(3) 0.0307(18) 0.0257(19) 0.0036(15) -0.0011(18)
C2 0.082(3) 0.046(2) 0.0253(18) -0.006(2) 0.0159(19) 0.0023(16)
S2 0.0457(5) 0.0265(4) 0.0308(4) -0.0032(3) -0.0014(4) 0.0050(3)
C3 0.075(3) 0.052(2) 0.0231(17) 0.034(2) -0.0131(17) -0.0016(16)
S3 0.0226(4) 0.0300(4) 0.0217(3) 0.0031(3) -0.0012(3) 0.0079(3)
C4 0.0344(18) 0.048(2) 0.0297(17) 0.0109(16) -0.0044(14) -0.0088(15)
S4 0.0229(4) 0.0331(4) 0.0243(4) 0.0046(3) -0.0017(3) 0.0104(3)
C5 0.058(2) 0.0359(18) 0.0322(17) 0.0191(17) 0.0056(16) 0.0039(14)
S5 0.0424(5) 0.0355(4) 0.0368(4) 0.0119(4) 0.0075(4) 0.0102(4)
C6 0.0210(14) 0.0397(17) 0.0235(14) 0.0065(12) 0.0044(11) 0.0122(13)
C7 0.0215(14) 0.0355(16) 0.0271(15) 0.0057(12) 0.0073(12) 0.0094(13)
C8 0.0210(14) 0.0396(17) 0.0282(15) 0.0098(12) 0.0057(12) 0.0150(13)
C9 0.0180(13) 0.0366(16) 0.0247(14) 0.0060(12) 0.0038(11) 0.0125(12)
C10 0.0175(13) 0.0338(16) 0.0277(15) 0.0054(12) 0.0037(11) 0.0116(12)
C11 0.0169(13) 0.0382(16) 0.0267(14) 0.0075(12) 0.0043(11) 0.0152(13)
C12 0.0221(15) 0.0472(19) 0.0376(18) 0.0074(14) -0.0027(13) 0.0178(15)
C21 0.0303(16) 0.0271(15) 0.0282(15) 0.0051(12) -0.0019(12) 0.0084(12)
C18 0.065(3) 0.047(2) 0.039(2) 0.0128(18) 0.0135(18) 0.0178(18)
C19 0.104(5) 0.043(3) 0.050(3) 0.023(3) 0.000(3) 0.011(2)
C20 0.167(10) 0.064(5) 0.058(4) 0.030(5) -0.032(5) 0.004(3)
C18' 0.046(4) 0.043(4) 0.042(4) 0.019(3) 0.011(3) 0.015(3)
C19' 0.092(11) 0.092(10) 0.060(9) 0.013(10) 0.000(10) 0.016(9)
C20' 0.15(3) 0.12(2) 0.11(2) 0.05(2) -0.02(2) 0.00(2)
C22 0.0335(17) 0.0384(18) 0.0347(18) -0.0016(14) 0.0039(14) 0.0109(15)
C23 0.046(2) 0.053(2) 0.0296(17) -0.0060(17) 0.0086(15) 0.0093(16)
C24 0.0374(19) 0.0443(19) 0.0263(16) -0.0055(15) 0.0031(14) 0.0038(14)
C25 0.0245(15) 0.0309(15) 0.0270(15) 0.0044(12) -0.0001(12) 0.0094(12)
C27 0.0243(15) 0.0326(16) 0.0251(15) 0.0042(12) -0.0032(12) 0.0089(12)
C26 0.0280(15) 0.0284(15) 0.0265(15) 0.0083(12) 0.0017(12) 0.0093(12)
C28 0.0340(17) 0.0387(18) 0.0286(16) 0.0094(14) 0.0001(13) 0.0080(14)
C29 0.054(2) 0.060(2) 0.0368(19) 0.030(2) 0.0019(17) 0.0148(18)
C31 0.051(2) 0.058(2) 0.0348(19) 0.0163(18) 0.0065(16) 0.0187(17)
C30 0.0434(19) 0.0352(17) 0.0262(16) 0.0031(15) 0.0011(14) 0.0060(13)
C32 0.050(3) 0.111(4) 0.067(3) 0.029(3) 0.004(2) 0.038(3)
P1 0.0332(5) 0.1267(11) 0.0406(6) 0.0351(6) 0.0074(4) 0.0336(7)
F1 0.076(6) 0.123(8) 0.052(4) 0.057(6) 0.007(4) 0.023(5)
F2 0.041(4) 0.071(7) 0.052(4) 0.029(5) 0.007(3) 0.024(5)
F3 0.037(3) 0.072(4) 0.090(7) 0.000(3) 0.001(5) 0.023(5)
F4 0.080(10) 0.091(8) 0.043(5) 0.017(6) 0.010(6) 0.021(4)
F5 0.048(7) 0.149(14) 0.062(6) 0.048(9) 0.000(5) 0.046(9)
F6 0.045(4) 0.101(6) 0.076(6) 0.023(4) 0.020(4) 0.065(5)
F1' 0.072(4) 0.096(5) 0.035(2) 0.058(4) 0.010(2) 0.019(3)
F2' 0.068(6) 0.077(6) 0.087(5) 0.030(5) 0.004(4) 0.037(4)
F3' 0.028(2) 0.060(3) 0.038(3) 0.000(2) 0.006(2) 0.000(2)
F4' 0.048(5) 0.065(5) 0.060(6) -0.014(4) -0.021(4) 0.027(4)
F5' 0.055(5) 0.101(7) 0.067(7) 0.031(5) 0.022(5) 0.061(6)
F6' 0.043(3) 0.158(8) 0.084(6) 0.015(4) 0.024(4) 0.079(6)
Ru1 0.02315(15) 0.03185(15) 0.02154(14) 0.00521(10) -0.00150(10) 0.00803(10)

loop_
_atom_type_symbol
_atom_type_description
_atom_type_scat_dispersion_real
_atom_type_scat_dispersion_imag
_atom_type_scat_source
C C 0.0033 0.0016 'International Tables Vol C Tables 4.2.6.8 and 6.1.1.4'
H H 0.0000 0.0000 'International Tables Vol C Tables 4.2.6.8 and 6.1.1.4'
F F 0.0171 0.0103 'International Tables Vol C Tables 4.2.6.8 and 6.1.1.4'
P P 0.1023 0.0942 'International Tables Vol C Tables 4.2.6.8 and 6.1.1.4'
Ru Ru -1.2594 0.8363 'International Tables Vol C Tables 4.2.6.8 and 6.1.1.4'
S S 0.1246 0.1234 'International Tables Vol C Tables 4.2.6.8 and 6.1.1.4'

loop_
_geom_angle_atom_site_label_1
_geom_angle_atom_site_label_2
_geom_angle_atom_site_label_3
_geom_angle_site_symmetry_3
_geom_angle
C15' S6 C11 . 106.0(5)
C11 S6 C15 . 95.7(5)
C11 S6 Ru1 2_666 111.59(10)
C15 S6 Ru1 2_666 105.8(5)
C16 C15 S6 . 113.5(10)
C16 C15 H15A . 108.9
S6 C15 H15A . 108.9
C16 C15 H15B . 108.9
S6 C15 H15B . 108.9
H15A C15 H15B . 107.7
C17 C16 C15 . 114.0(10)
C17 C16 H16A . 108.8
C15 C16 H16A . 108.8
C17 C16 H16B . 108.8
C15 C16 H16B . 108.8
H16A C16 H16B . 107.6
C16 C17 H17A . 109.5
C16 C17 H17B . 109.5
H17A C17 H17B . 109.5
C16 C17 H17C . 109.5
H17A C17 H17C . 109.5
H17B C17 H17C . 109.5
C16' C15' S6 . 117.6(11)
C16' C15' H15C . 107.9
S6 C15' H15C . 107.9
C16' C15' H15D . 107.9
S6 C15' H15D . 107.9
H15C C15' H15D . 107.2
C17' C16' C15' . 117.9(10)
C17' C16' H16C . 107.8
C15' C16' H16C . 107.8
C17' C16' H16D . 107.8
C15' C16' H16D . 107.8
H16C C16' H16D . 107.2
C16' C17' H17D . 109.5
C16' C17' H17E . 109.5
H17D C17' H17E . 109.5
C16' C17' H17F . 109.5
H17D C17' H17F . 109.5
H17E C17' H17F . 109.5
C23 S1 C33 . 103.1(2)
C34 C33 S1 . 113.7(5)
C34 C33 H33A . 108.8
S1 C33 H33A . 108.8
C34 C33 H33B . 108.8
S1 C33 H33B . 108.8
H33A C33 H33B . 107.7
C33 C34 C35 . 88.4(6)
C33 C34 H34A . 113.9
C35 C34 H34A . 113.9
C33 C34 H34B . 113.9
C35 C34 H34B . 113.9
H34A C34 H34B . 111.1
C34 C35 H35A . 109.5
C34 C35 H35B . 109.5
H35A C35 H35B . 109.5
C34 C35 H35C . 109.5
H35A C35 H35C . 109.5
H35B C35 H35C . 109.5
C33' S1' C23 . 105.6(5)
C34' C33' S1' . 116.8(13)
C34' C33' H33C . 108.1
S1' C33' H33C . 108.1
C34' C33' H33D . 108.1
S1' C33' H33D . 108.1
H33C C33' H33D . 107.3
C33' C34' C35' . 101.6(14)
C33' C34' H34C . 111.5
C35' C34' H34C . 111.5
C33' C34' H34D . 111.5
C35' C34' H34D . 111.5
H34C C34' H34D . 109.3
C34' C35' H35D . 109.5
C34' C35' H35E . 109.5
H35D C35' H35E . 109.5
C34' C35' H35F . 109.5
H35D C35' H35F . 109.5
H35E C35' H35F . 109.5
C12 C13 C14 . 119.7(14)
C12 C13 H13A . 107.4
C14 C13 H13A . 107.4
C12 C13 H13B . 107.4
C14 C13 H13B . 107.4
H13A C13 H13B . 106.9
C13 C14 H14A . 109.5
C13 C14 H14B . 109.5
H14A C14 H14B . 109.5
C13 C14 H14C . 109.5
H14A C14 H14C . 109.5
H14B C14 H14C . 109.5
C14' C13' C12 . 114.5(12)
C14' C13' H13C . 108.6
C12 C13' H13C . 108.6
C14' C13' H13D . 108.6
C12 C13' H13D . 108.6
H13C C13' H13D . 107.6
C13' C14' H14D . 109.5
C13' C14' H14E . 109.5
H14D C14' H14E . 109.5
C13' C14' H14F . 109.5
H14D C14' H14F . 109.5
H14E C14' H14F . 109.5
C5 C1 C2 . 108.3(4)
C5 C1 Ru1 . 71.7(2)
C2 C1 Ru1 . 71.1(2)
C5 C1 H1 . 125.9
C2 C1 H1 . 125.9
Ru1 C1 H1 . 123.0
C3 C2 C1 . 106.5(4)
C3 C2 Ru1 . 71.3(2)
C1 C2 Ru1 . 70.9(2)
C3 C2 H2 . 126.7
C1 C2 H2 . 126.7
Ru1 C2 H2 . 122.8
C21 S2 C30 . 103.29(15)
C4 C3 C2 . 108.6(4)
C4 C3 Ru1 . 71.2(2)
C2 C3 Ru1 . 71.1(2)
C4 C3 H3 . 125.7
C2 C3 H3 . 125.7
Ru1 C3 H3 . 123.6
C25 S3 C27 . 101.96(14)
C25 S3 Ru1 . 109.53(11)
C27 S3 Ru1 . 110.37(11)
C3 C4 C5 . 108.2(4)
C3 C4 Ru1 . 72.0(2)
C5 C4 Ru1 . 71.3(2)
C3 C4 H4 . 125.9
C5 C4 H4 . 125.9
Ru1 C4 H4 . 122.5
C9 S4 C12 . 99.46(15)
C9 S4 Ru1 . 118.53(10)
C12 S4 Ru1 . 109.67(11)
C1 C5 C4 . 108.3(4)
C1 C5 Ru1 . 71.6(2)
C4 C5 Ru1 . 71.0(2)
C1 C5 H5 . 125.8
C4 C5 H5 . 125.8
Ru1 C5 H5 . 123.2
C7 S5 C18 . 104.2(2)
C7 S5 C18' . 98.1(8)
C11 C6 C7 . 119.5(3)
C11 C6 H6 . 120.3
C7 C6 H6 . 120.3
C6 C7 C8 . 119.7(3)
C6 C7 S5 . 123.9(2)
C8 C7 S5 . 116.4(2)
C9 C8 C7 . 119.8(3)
C9 C8 H8 . 120.1
C7 C8 H8 . 120.1
C8 C9 C10 . 120.9(3)
C8 C9 S4 . 122.0(2)
C10 C9 S4 . 117.1(2)
C11 C10 C9 . 118.7(3)
C11 C10 H10 . 120.6
C9 C10 H10 . 120.6
C10 C11 C6 . 121.5(3)
C10 C11 S6 . 117.9(2)
C6 C11 S6 . 120.7(2)
C13 C12 S4 . 111.3(12)
C13' C12 S4 . 113.5(9)
C13 C12 H12A . 109.4
S4 C12 H12A . 109.4
C13 C12 H12B . 109.4
S4 C12 H12B . 109.4
H12A C12 H12B . 108.0
C22 C21 C26 . 120.0(3)
C22 C21 S2 . 117.2(2)
C26 C21 S2 . 122.8(3)
C19 C18 S5 . 111.4(4)
C19 C18 H18A . 109.3
S5 C18 H18A . 109.3
C19 C18 H18B . 109.3
S5 C18 H18B . 109.3
H18A C18 H18B . 108.0
C18 C19 C20 . 110.8(6)
C18 C19 H19A . 109.5
C20 C19 H19A . 109.5
C18 C19 H19B . 109.5
C20 C19 H19B . 109.5
H19A C19 H19B . 108.1
C19 C20 H20A . 109.5
C19 C20 H20B . 109.5
H20A C20 H20B . 109.5
C19 C20 H20C . 109.5
H20A C20 H20C . 109.5
H20B C20 H20C . 109.5
C19' C18' S5 . 120.0(19)
C19' C18' H18C . 107.3
S5 C18' H18C . 107.3
C19' C18' H18D . 107.3
S5 C18' H18D . 107.3
H18C C18' H18D . 106.9
C18' C19' C20' . 110.(3)
C18' C19' H19C . 109.6
C20' C19' H19C . 109.6
C18' C19' H19D . 109.6
C20' C19' H19D . 109.6
H19C C19' H19D . 108.1
C19' C20' H20D . 109.5
C19' C20' H20E . 109.5
H20D C20' H20E . 109.5
C19' C20' H20F . 109.5
H20D C20' H20F . 109.5
H20E C20' H20F . 109.5
C21 C22 C23 . 120.6(3)
C21 C22 H22 . 119.7
C23 C22 H22 . 119.7
C24 C23 C22 . 119.8(3)
C24 C23 S1 . 115.2(3)
C22 C23 S1 . 124.6(3)
C24 C23 S1' . 115.0(3)
C22 C23 S1' . 118.7(3)
C25 C24 C23 . 118.9(3)
C25 C24 H24 . 120.5
C23 C24 H24 . 120.5
C24 C25 C26 . 122.2(3)
C24 C25 S3 . 120.5(2)
C26 C25 S3 . 117.2(2)
C28 C27 S3 . 112.5(2)
C28 C27 H27A . 109.1
S3 C27 H27A . 109.1
C28 C27 H27B . 109.1
S3 C27 H27B . 109.1
H27A C27 H27B . 107.8
C25 C26 C21 . 118.6(3)
C25 C26 H26 . 120.7
C21 C26 H26 . 120.7
C27 C28 C29 . 111.1(3)
C27 C28 H28A . 109.4
C29 C28 H28A . 109.4
C27 C28 H28B . 109.4
C29 C28 H28B . 109.4
H28A C28 H28B . 108.0
C28 C29 H29A . 109.5
C28 C29 H29B . 109.5
H29A C29 H29B . 109.5
C28 C29 H29C . 109.5
H29A C29 H29C . 109.5
H29B C29 H29C . 109.5
C32 C31 C30 . 112.8(4)
C32 C31 H31A . 109.0
C30 C31 H31A . 109.0
C32 C31 H31B . 109.0
C30 C31 H31B . 109.0
H31A C31 H31B . 107.8
C31 C30 S2 . 114.8(3)
C31 C30 H30A . 108.6
S2 C30 H30A . 108.6
C31 C30 H30B . 108.6
S2 C30 H30B . 108.6
H30A C30 H30B . 107.5
C31 C32 H32A . 109.5
C31 C32 H32B . 109.5
H32A C32 H32B . 109.5
C31 C32 H32C . 109.5
H32A C32 H32C . 109.5
H32B C32 H32C . 109.5
F3 P1 F2 . 70.0(8)
F3 P1 F6 . 150.4(10)
F2 P1 F6 . 102.0(6)
F3 P1 F5 . 106.8(11)
F2 P1 F5 . 172.8(11)
F6 P1 F5 . 83.9(10)
F3 P1 F1 . 98.0(6)
F2 P1 F1 . 86.3(7)
F6 P1 F1 . 52.5(10)
F5 P1 F1 . 100.6(10)
F3 P1 F4 . 94.8(9)
F2 P1 F4 . 82.7(10)
F6 P1 F4 . 112.8(10)
F5 P1 F4 . 91.3(12)
F1 P1 F4 . 159.1(11)
F4' P1 F5' . 88.1(8)
F4' P1 F6' . 76.4(8)
F5' P1 F6' . 96.2(6)
F4' P1 F1' . 166.4(7)
F5' P1 F1' . 81.3(6)
F6' P1 F1' . 113.0(7)
F4' P1 F3' . 87.2(6)
F5' P1 F3' . 81.3(6)
F6' P1 F3' . 163.5(5)
F1' P1 F3' . 82.9(3)
F4' P1 F2' . 96.2(8)
F5' P1 F2' . 175.0(8)
F6' P1 F2' . 82.3(6)
F1' P1 F2' . 94.8(6)
F3' P1 F2' . 101.5(6)
F6 F1 P1 . 61.4(6)
P1 F2 F3 . 54.2(6)
P1 F3 F2 . 55.8(7)
F1 F6 P1 . 66.1(8)
C4 Ru1 C1 . 62.31(14)
C4 Ru1 C5 . 37.63(15)
C1 Ru1 C5 . 36.77(16)
C4 Ru1 C2 . 62.53(16)
C1 Ru1 C2 . 38.05(18)
C5 Ru1 C2 . 62.61(16)
C4 Ru1 C3 . 36.80(16)
C1 Ru1 C3 . 62.61(15)
C5 Ru1 C3 . 62.17(15)
C2 Ru1 C3 . 37.61(18)
C4 Ru1 S4 . 91.16(11)
C1 Ru1 S4 . 122.82(13)
C5 Ru1 S4 . 91.05(11)
C2 Ru1 S4 . 152.04(11)
C3 Ru1 S4 . 123.21(14)
C4 Ru1 S3 . 117.11(11)
C1 Ru1 S3 . 146.00(13)
C5 Ru1 S3 . 154.70(11)
C2 Ru1 S3 . 109.00(14)
C3 Ru1 S3 . 96.15(11)
S4 Ru1 S3 . 90.77(3)
C4 Ru1 S6 2_666 157.75(10)
C1 Ru1 S6 2_666 97.29(10)
C5 Ru1 S6 2_666 120.43(11)
C2 Ru1 S6 2_666 107.68(13)
C3 Ru1 S6 2_666 143.40(14)
S4 Ru1 S6 2_666 93.32(3)
S3 Ru1 S6 2_666 84.64(3)

loop_
_geom_bond_atom_site_label_1
_geom_bond_atom_site_label_2
_geom_bond_site_symmetry_2
_geom_bond_distance
S6 C15' . 1.78(2)
S6 C11 . 1.797(3)
S6 C15 . 1.908(18)
S6 Ru1 2_666 2.3943(8)
C15 C16 . 1.539(18)
C15 H15A . 0.99
C15 H15B . 0.99
C16 C17 . 1.467(17)
C16 H16A . 0.99
C16 H16B . 0.99
C17 H17A . 0.98
C17 H17B . 0.98
C17 H17C . 0.98
C15' C16' . 1.48(2)
C15' H15C . 0.99
C15' H15D . 0.99
C16' C17' . 1.473(14)
C16' H16C . 0.99
C16' H16D . 0.99
C17' H17D . 0.98
C17' H17E . 0.98
C17' H17F . 0.98
S1 C23 . 1.766(4)
S1 C33 . 1.796(6)
C33 C34 . 1.479(9)
C33 H33A . 0.99
C33 H33B . 0.99
C34 C35 . 1.748(11)
C34 H34A . 0.99
C34 H34B . 0.99
C35 H35A . 0.98
C35 H35B . 0.98
C35 H35C . 0.98
S1' C33' . 1.885(16)
S1' C23 . 1.921(6)
C33' C34' . 1.40(3)
C33' H33C . 0.99
C33' H33D . 0.99
C34' C35' . 1.767(15)
C34' H34C . 0.99
C34' H34D . 0.99
C35' H35D . 0.98
C35' H35E . 0.98
C35' H35F . 0.98
C13 C12 . 1.46(3)
C13 C14 . 1.49(3)
C13 H13A . 0.99
C13 H13B . 0.99
C14 H14A . 0.98
C14 H14B . 0.98
C14 H14C . 0.98
C13' C14' . 1.44(3)
C13' C12 . 1.58(2)
C13' H13C . 0.99
C13' H13D . 0.99
C14' H14D . 0.98
C14' H14E . 0.98
C14' H14F . 0.98
C1 C5 . 1.377(6)
C1 C2 . 1.424(7)
C1 Ru1 . 2.183(4)
C1 H1 . 0.95
C2 C3 . 1.410(7)
C2 Ru1 . 2.186(4)
C2 H2 . 0.95
S2 C21 . 1.773(3)
S2 C30 . 1.815(4)
C3 C4 . 1.379(6)
C3 Ru1 . 2.189(3)
C3 H3 . 0.95
S3 C25 . 1.797(3)
S3 C27 . 1.825(3)
S3 Ru1 . 2.3876(8)
C4 C5 . 1.407(5)
C4 Ru1 . 2.180(3)
C4 H4 . 0.95
S4 C9 . 1.796(3)
S4 C12 . 1.833(3)
S4 Ru1 . 2.3720(8)
C5 Ru1 . 2.184(3)
C5 H5 . 0.95
S5 C7 . 1.765(3)
S5 C18 . 1.814(5)
S5 C18' . 1.848(17)
C6 C11 . 1.387(5)
C6 C7 . 1.395(4)
C6 H6 . 0.95
C7 C8 . 1.403(4)
C8 C9 . 1.384(5)
C8 H8 . 0.95
C9 C10 . 1.395(4)
C10 C11 . 1.385(4)
C10 H10 . 0.95
C12 H12A . 0.99
C12 H12B . 0.99
C21 C22 . 1.382(5)
C21 C26 . 1.401(4)
C18 C19 . 1.465(8)
C18 H18A . 0.99
C18 H18B . 0.99
C19 C20 . 1.509(9)
C19 H19A . 0.99
C19 H19B . 0.99
C20 H20A . 0.98
C20 H20B . 0.98
C20 H20C . 0.98
C18' C19' . 1.417(19)
C18' H18C . 0.99
C18' H18D . 0.99
C19' C20' . 1.50(2)
C19' H19C . 0.99
C19' H19D . 0.99
C20' H20D . 0.98
C20' H20E . 0.98
C20' H20F . 0.98
C22 C23 . 1.394(5)
C22 H22 . 0.95
C23 C24 . 1.394(5)
C24 C25 . 1.379(5)
C24 H24 . 0.95
C25 C26 . 1.385(4)
C27 C28 . 1.508(5)
C27 H27A . 0.99
C27 H27B . 0.99
C26 H26 . 0.95
C28 C29 . 1.523(5)
C28 H28A . 0.99
C28 H28B . 0.99
C29 H29A . 0.98
C29 H29B . 0.98
C29 H29C . 0.98
C31 C32 . 1.509(6)
C31 C30 . 1.513(6)
C31 H31A . 0.99
C31 H31B . 0.99
C30 H30A . 0.99
C30 H30B . 0.99
C32 H32A . 0.98
C32 H32B . 0.98
C32 H32C . 0.98
P1 F3 . 1.426(11)
P1 F2 . 1.455(15)
P1 F6 . 1.484(8)
P1 F5 . 1.49(2)
P1 F4' . 1.511(16)
P1 F1 . 1.545(9)
P1 F4 . 1.67(2)
P1 F5' . 1.686(17)
P1 F6' . 1.692(8)
P1 F1' . 1.695(7)
P1 F3' . 1.697(7)
P1 F2' . 1.734(13)
F1 F6 . 1.34(2)
F2 F3 . 1.65(2)
